data_4134221
loop_
_publ_author_name
'Bar, Arun K.'
'Heras Ojea, Mar\'ia Jos\'e'
'Tang, Jinkui'
'Layfield, Richard A.'

_publ_section_title
;
 Coupling of Nitric Oxide and Release of Nitrous Oxide from
 Rare-Earth-Dinitrosyliron Complexes.
;
_journal_name_full 'Journal of the American Chemical Society'
_journal_paper_doi 10.1021/jacs.9b13571
_journal_year 2020
_chemical_formula_moiety 'C43 H59 Fe Gd N4 O2'
_chemical_formula_sum 'C43 H59 Fe Gd N4 O2'
_chemical_formula_weight 877.04
_space_group_crystal_system orthorhombic
_space_group_IT_number 19
_space_group_name_Hall 'P 2ac 2ab'
_space_group_name_H-M_alt 'P 21 21 21'
_atom_sites_solution_hydrogens geom
_atom_sites_solution_primary dual
_audit_creation_date 2018-11-11
_audit_creation_method
;
Olex2 1.2
(compiled 2018.05.29 svn.r3508 for OlexSys, GUI svn.r5506)
;
_cell_angle_alpha 90
_cell_angle_beta 90
_cell_angle_gamma 90
_cell_formula_units_Z 4
_cell_length_a 8.6849(2)
_cell_length_b 21.2561(3)
_cell_length_c 22.8285(4)
_cell_measurement_reflns_used 12064
_cell_measurement_temperature 100(2)
_cell_measurement_theta_max 68.2060
_cell_measurement_theta_min 3.2400
_cell_volume 4214.30(14)
_computing_molecular_graphics 'Olex2 (Dolomanov et al., 2009)'
_computing_publication_material 'Olex2 (Dolomanov et al., 2009)'
_computing_structure_refinement 'ShelXL (Sheldrick, 2015)'
_computing_structure_solution 'ShelXT (Sheldrick, 2015)'
_diffrn_ambient_temperature 100(2)
_diffrn_measured_fraction_theta_full 0.998
_diffrn_measured_fraction_theta_max 0.998
_diffrn_measurement_device_type 'XtaLAB AFC11 (RCD3): quarter-chi single'
_diffrn_measurement_method '\w scans'
_diffrn_radiation_type CuK\a
_diffrn_radiation_wavelength 1.54184
_diffrn_reflns_av_R_equivalents 0.0367
_diffrn_reflns_av_unetI/netI 0.0476
_diffrn_reflns_Laue_measured_fraction_full 0.998
_diffrn_reflns_Laue_measured_fraction_max 0.998
_diffrn_reflns_limit_h_max 10
_diffrn_reflns_limit_h_min -10
_diffrn_reflns_limit_k_max 18
_diffrn_reflns_limit_k_min -25
_diffrn_reflns_limit_l_max 15
_diffrn_reflns_limit_l_min -27
_diffrn_reflns_number 18766
_diffrn_reflns_point_group_measured_fraction_full 0.975
_diffrn_reflns_point_group_measured_fraction_max 0.975
_diffrn_reflns_theta_full 67.073
_diffrn_reflns_theta_max 67.073
_diffrn_reflns_theta_min 6.404
_exptl_absorpt_coefficient_mu 13.118
_exptl_absorpt_correction_T_max 0.769
_exptl_absorpt_correction_T_min 0.478
_exptl_absorpt_correction_type multi-scan
_exptl_absorpt_process_details
;
CrysAlisPro 1.171.39.46 (Rigaku Oxford Diffraction, 2018)
Empirical absorption correction using spherical harmonics,
 implemented in SCALE3 ABSPACK scaling algorithm.
;
_exptl_crystal_colour 'dark green'
_exptl_crystal_density_diffrn 1.382
_exptl_crystal_description rod
_exptl_crystal_F_000 1804
_exptl_crystal_size_max 0.20
_exptl_crystal_size_mid 0.05
_exptl_crystal_size_min 0.02
_refine_diff_density_max 0.854
_refine_diff_density_min -1.138
_refine_diff_density_rms 0.118
_refine_ls_abs_structure_details
;
 Flack x determined using 2625 quotients [(I+)-(I-)]/[(I+)+(I-)]
 (Parsons, Flack and Wagner, Acta Cryst. B69 (2013) 249-259).
;
_refine_ls_abs_structure_Flack -0.028(2)
_refine_ls_extinction_method none
_refine_ls_goodness_of_fit_ref 0.932
_refine_ls_hydrogen_treatment constr
_refine_ls_matrix_type full
_refine_ls_number_parameters 490
_refine_ls_number_reflns 7360
_refine_ls_number_restraints 0
_refine_ls_restrained_S_all 0.932
_refine_ls_R_factor_all 0.0427
_refine_ls_R_factor_gt 0.0381
_refine_ls_shift/su_max 0.001
_refine_ls_shift/su_mean 0.000
_refine_ls_structure_factor_coef Fsqd
_refine_ls_weighting_details 'w=1/[\s^2^(Fo^2^)+(0.1000P)^2^] where P=(Fo^2^+2Fc^2^)/3'
_refine_ls_weighting_scheme calc
_refine_ls_wR_factor_gt 0.1151
_refine_ls_wR_factor_ref 0.1216
_reflns_Friedel_coverage 0.736
_reflns_Friedel_fraction_full 0.945
_reflns_Friedel_fraction_max 0.945
_reflns_number_gt 6842
_reflns_number_total 7360
_reflns_threshold_expression 'I > 2\s(I)'
_cod_data_source_file ja9b13571_si_007.cif
_cod_data_source_block mesFe(NO)2Gd(CpMe5)2
_cod_database_code 4134221
_shelx_shelxl_version_number 2014/7
_shelx_space_group_comment
;
The symmetry employed for this shelxl refinement is uniquely defined
by the following loop, which should always be used as a source of
symmetry information in preference to the above space-group names.
They are only intended as comments.
;
_olex2_refinement_description
;
1. Fixed Uiso
 At 1.2 times of:
  All C(H) groups
 At 1.5 times of:
  All C(H,H,H) groups
2. Uiso/Uaniso restraints and constraints
Uanis(C50) = Uanis(C51) = Uanis(C47) = Uanis(C48) = Uanis(C45) = Uanis(C46) =
Uanis(C41) = Uanis(C42) = Uanis(C37) = Uanis(C38) = Uanis(C35) = Uanis(C36)
3. Others
 Sof(C51)=Sof(H51A)=Sof(H51B)=Sof(H51C)=Sof(C36)=Sof(H36A)=Sof(H36B)=Sof(H36C)=
 Sof(C40)=Sof(H40A)=Sof(H40B)=Sof(H40C)=Sof(C38)=Sof(C42)=Sof(C44)=Sof(H44A)=
 Sof(H44B)=Sof(H44C)=Sof(C46)=Sof(C48)=Sof(H48A)=Sof(H48B)=Sof(H48C)=1-FVAR(1)
 Sof(C50)=Sof(H50A)=Sof(H50B)=Sof(H50C)=Sof(C35)=Sof(H35A)=Sof(H35B)=Sof(H35C)=
 Sof(C39)=Sof(H39A)=Sof(H39B)=Sof(H39C)=Sof(C37)=Sof(C41)=Sof(C43)=Sof(H43A)=
 Sof(H43B)=Sof(H43C)=Sof(C45)=Sof(C47)=Sof(H47A)=Sof(H47B)=Sof(H47C)=FVAR(1)
4.a Aromatic/amide H refined with riding coordinates:
 C10(H10), C17(H17), C8(H8), C19(H19), C3(H3)
4.b Idealised Me refined as rotating group:
 C14(H14A,H14B,H14C), C23(H23A,H23B,H23C), C1(H1A,H1B,H1C), C5(H5A,H5B,H5C),
 C27(H27A,H27B,H27C), C24(H24A,H24B,H24C), C21(H21A,H21B,H21C), C12(H12A,H12B,
 H12C), C13(H13A,H13B,H13C), C29(H29A,H29B,H29C), C31(H31A,H31B,H31C), C22(H22A,
 H22B,H22C), C33(H33A,H33B,H33C), C50(H50A,H50B,H50C), C35(H35A,H35B,H35C),
 C39(H39A,H39B,H39C), C43(H43A,H43B,H43C), C47(H47A,H47B,H47C), C51(H51A,H51B,
 H51C), C36(H36A,H36B,H36C), C40(H40A,H40B,H40C), C44(H44A,H44B,H44C), C48(H48A,
 H48B,H48C)
;
_olex2_submission_special_instructions 'No special instructions were received'

loop_
_space_group_symop_operation_xyz
'x, y, z'
'-x+1/2, -y, z+1/2'
'-x, y+1/2, -z+1/2'
'x+1/2, -y+1/2, -z'

loop_
_atom_site_label
_atom_site_type_symbol
_atom_site_fract_x
_atom_site_fract_y
_atom_site_fract_z
_atom_site_U_iso_or_equiv
_atom_site_adp_type
_atom_site_occupancy
_atom_site_site_symmetry_order
_atom_site_calc_flag
_atom_site_refinement_flags_posn
_atom_site_refinement_flags_adp
_atom_site_refinement_flags_occupancy
_atom_site_disorder_assembly
_atom_site_disorder_group
Gd1 Gd 0.53819(5) 0.61698(2) 0.21025(2) 0.02618(15) Uani 1 1 d . . . . .
Fe1 Fe 0.39335(13) 0.63841(4) 0.37955(4) 0.0208(2) Uani 1 1 d . . . . .
N3 N 0.2799(6) 0.7060(2) 0.4227(2) 0.0212(11) Uani 1 1 d . . . . .
O1 O 0.3136(6) 0.5947(2) 0.2677(2) 0.0302(11) Uani 1 1 d . . . . .
N4 N 0.4098(7) 0.5899(2) 0.4540(3) 0.0245(12) Uani 1 1 d . . . . .
O2 O 0.6331(6) 0.6562(2) 0.3006(2) 0.0288(11) Uani 1 1 d . . . . .
C4 C 0.2579(8) 0.7122(3) 0.4801(3) 0.0229(14) Uani 1 1 d . . . . .
C16 C 0.6172(10) 0.5116(3) 0.4507(3) 0.0272(15) Uani 1 1 d . . . . .
N1 N 0.3134(6) 0.6080(3) 0.3205(2) 0.0243(12) Uani 1 1 d . . . . .
C20 C 0.3509(10) 0.4783(3) 0.4413(3) 0.0317(17) Uani 1 1 d . . . . .
C15 C 0.4603(9) 0.5258(3) 0.4486(3) 0.0273(15) Uani 1 1 d . . . . .
C25 C 0.5058(9) 0.7404(3) 0.1941(3) 0.0290(16) Uani 1 1 d . . . . .
C10 C 0.2115(9) 0.8503(3) 0.3324(3) 0.0307(16) Uani 1 1 d . . . . .
H10 H 0.2618 0.8873 0.3219 0.037 Uiso 1 1 calc R . . . .
C26 C 0.3636(9) 0.7136(3) 0.1780(3) 0.0304(16) Uani 1 1 d . . . . .
C9 C 0.0653(9) 0.8388(3) 0.3109(3) 0.0295(16) Uani 1 1 d . . . . .
C14 C -0.0244(9) 0.6817(3) 0.3834(3) 0.0309(15) Uani 1 1 d . . . . .
H14A H 0.0369 0.6455 0.3739 0.046 Uiso 1 1 calc GR . . . .
H14B H -0.1211 0.6792 0.3631 0.046 Uiso 1 1 calc GR . . . .
H14C H -0.0424 0.6829 0.4248 0.046 Uiso 1 1 calc GR . . . .
C17 C 0.6633(10) 0.4486(3) 0.4461(3) 0.0311(17) Uani 1 1 d . . . . .
H17 H 0.7675 0.4387 0.4478 0.037 Uiso 1 1 calc R . . . .
C7 C 0.0587(8) 0.7400(3) 0.3650(3) 0.0244(14) Uani 1 1 d . . . . .
C6 C 0.2082(8) 0.7523(3) 0.3853(3) 0.0232(14) Uani 1 1 d . . . . .
N2 N 0.5586(7) 0.6571(3) 0.3473(2) 0.0247(12) Uani 1 1 d . . . . .
C2 C 0.3761(8) 0.6092(3) 0.5088(3) 0.0258(14) Uani 1 1 d . . . . .
C23 C 0.7351(9) 0.5627(4) 0.4574(3) 0.0318(16) Uani 1 1 d . . . . .
H23A H 0.7157 0.5952 0.4292 0.048 Uiso 1 1 calc GR . . . .
H23B H 0.8360 0.5456 0.4512 0.048 Uiso 1 1 calc GR . . . .
H23C H 0.7290 0.5800 0.4962 0.048 Uiso 1 1 calc GR . . . .
C11 C 0.2855(8) 0.8073(3) 0.3698(3) 0.0244(14) Uani 1 1 d . . . . .
C1 C 0.4106(10) 0.5674(3) 0.5601(3) 0.0322(16) Uani 1 1 d . . . . .
H1A H 0.3482 0.5302 0.5578 0.048 Uiso 1 1 calc GR . . . .
H1B H 0.3882 0.5894 0.5958 0.048 Uiso 1 1 calc GR . . . .
H1C H 0.5174 0.5558 0.5595 0.048 Uiso 1 1 calc GR . . . .
C18 C 0.5560(11) 0.4005(3) 0.4390(3) 0.0381(19) Uani 1 1 d . . . . .
C5 C 0.1769(9) 0.7691(3) 0.5037(3) 0.0292(15) Uani 1 1 d . . . . .
H5A H 0.2213 0.8063 0.4869 0.044 Uiso 1 1 calc GR . . . .
H5B H 0.1879 0.7704 0.5455 0.044 Uiso 1 1 calc GR . . . .
H5C H 0.0697 0.7670 0.4937 0.044 Uiso 1 1 calc GR . . . .
C8 C -0.0093(8) 0.7842(3) 0.3278(3) 0.0284(15) Uani 1 1 d . . . . .
H8 H -0.1082 0.7766 0.3139 0.034 Uiso 1 1 calc R . . . .
C32 C 0.6183(9) 0.7216(4) 0.1531(4) 0.0338(17) Uani 1 1 d . . . . .
C27 C 0.2122(9) 0.7258(4) 0.2074(4) 0.043(2) Uani 1 1 d . . . . .
H27A H 0.1484 0.6891 0.2044 0.064 Uiso 1 1 calc GR . . . .
H27B H 0.1621 0.7607 0.1887 0.064 Uiso 1 1 calc GR . . . .
H27C H 0.2293 0.7356 0.2479 0.064 Uiso 1 1 calc GR . . . .
C19 C 0.4026(11) 0.4163(3) 0.4363(3) 0.0380(19) Uani 1 1 d . . . . .
H19 H 0.3305 0.3845 0.4309 0.046 Uiso 1 1 calc R . . . .
C28 C 0.3879(10) 0.6781(4) 0.1265(3) 0.0337(17) Uani 1 1 d . . . . .
C24 C 0.5320(12) 0.7865(4) 0.2427(4) 0.047(2) Uani 1 1 d . . . . .
H24A H 0.4547 0.7809 0.2723 0.071 Uiso 1 1 calc GR . . . .
H24B H 0.5261 0.8286 0.2275 0.071 Uiso 1 1 calc GR . . . .
H24C H 0.6320 0.7797 0.2595 0.071 Uiso 1 1 calc GR . . . .
C21 C 0.1802(11) 0.4939(4) 0.4373(4) 0.046(2) Uani 1 1 d . . . . .
H21A H 0.1486 0.5155 0.4722 0.068 Uiso 1 1 calc GR . . . .
H21B H 0.1221 0.4557 0.4333 0.068 Uiso 1 1 calc GR . . . .
H21C H 0.1621 0.5204 0.4039 0.068 Uiso 1 1 calc GR . . . .
C3 C 0.3101(9) 0.6678(3) 0.5208(3) 0.0285(15) Uani 1 1 d . . . . .
H3 H 0.2996 0.6784 0.5601 0.034 Uiso 1 1 calc R . . . .
C12 C 0.4448(9) 0.8201(3) 0.3921(3) 0.0315(16) Uani 1 1 d . . . . .
H12A H 0.4854 0.8568 0.3731 0.047 Uiso 1 1 calc GR . . . .
H12B H 0.5099 0.7847 0.3838 0.047 Uiso 1 1 calc GR . . . .
H12C H 0.4413 0.8270 0.4336 0.047 Uiso 1 1 calc GR . . . .
C30 C 0.5447(10) 0.6836(4) 0.1103(3) 0.0334(16) Uani 1 1 d . . . . .
C13 C -0.0094(10) 0.8846(4) 0.2688(4) 0.0405(18) Uani 1 1 d . . . . .
H13A H -0.0001 0.9266 0.2839 0.061 Uiso 1 1 calc GR . . . .
H13B H -0.1164 0.8742 0.2644 0.061 Uiso 1 1 calc GR . . . .
H13C H 0.0408 0.8820 0.2314 0.061 Uiso 1 1 calc GR . . . .
C29 C 0.2629(13) 0.6466(5) 0.0917(5) 0.057(3) Uani 1 1 d . . . . .
H29A H 0.3075 0.6253 0.0587 0.085 Uiso 1 1 calc GR . . . .
H29B H 0.1910 0.6777 0.0781 0.085 Uiso 1 1 calc GR . . . .
H29C H 0.2103 0.6166 0.1160 0.085 Uiso 1 1 calc GR . . . .
C31 C 0.6101(16) 0.6660(5) 0.0514(4) 0.062(3) Uani 1 1 d . . . . .
H31A H 0.7113 0.6487 0.0564 0.092 Uiso 1 1 calc GR . . . .
H31B H 0.6158 0.7028 0.0271 0.092 Uiso 1 1 calc GR . . . .
H31C H 0.5447 0.6353 0.0331 0.092 Uiso 1 1 calc GR . . . .
C22 C 0.6081(15) 0.3328(4) 0.4322(4) 0.056(3) Uani 1 1 d . . . . .
H22A H 0.5656 0.3156 0.3969 0.085 Uiso 1 1 calc GR . . . .
H22B H 0.5733 0.3087 0.4652 0.085 Uiso 1 1 calc GR . . . .
H22C H 0.7185 0.3313 0.4303 0.085 Uiso 1 1 calc GR . . . .
C33 C 0.7811(10) 0.7433(5) 0.1512(6) 0.061(3) Uani 1 1 d . . . . .
H33A H 0.8278 0.7373 0.1889 0.091 Uiso 1 1 calc GR . . . .
H33B H 0.7841 0.7871 0.1411 0.091 Uiso 1 1 calc GR . . . .
H33C H 0.8365 0.7195 0.1223 0.091 Uiso 1 1 calc GR . . . .
C49 C 0.5308(10) 0.4938(3) 0.1938(3) 0.0300(15) Uani 1 1 d . . . . .
C34 C 0.6170(10) 0.5175(3) 0.1467(3) 0.0312(16) Uani 1 1 d . . . . .
C50 C 0.3868(18) 0.4624(6) 0.2000(6) 0.0307(10) Uani 0.590(8) 1 d . . P A 1
H50A H 0.3475 0.4692 0.2388 0.046 Uiso 0.590(8) 1 calc GR . P A 1
H50B H 0.4009 0.4181 0.1936 0.046 Uiso 0.590(8) 1 calc GR . P A 1
H50C H 0.3151 0.4786 0.1718 0.046 Uiso 0.590(8) 1 calc GR . P A 1
C35 C 0.543(2) 0.5067(6) 0.0827(6) 0.0307(10) Uani 0.590(8) 1 d . . P A 1
H35A H 0.4389 0.5223 0.0824 0.046 Uiso 0.590(8) 1 calc GR . P A 1
H35B H 0.5423 0.4626 0.0737 0.046 Uiso 0.590(8) 1 calc GR . P A 1
H35C H 0.6024 0.5288 0.0539 0.046 Uiso 0.590(8) 1 calc GR . P A 1
C39 C 0.8760(19) 0.5688(7) 0.1176(9) 0.047(4) Uani 0.590(8) 1 d . . P A 1
H39A H 0.8463 0.5595 0.0780 0.071 Uiso 0.590(8) 1 calc GR . P A 1
H39B H 0.9719 0.5484 0.1263 0.071 Uiso 0.590(8) 1 calc GR . P A 1
H39C H 0.8877 0.6135 0.1222 0.071 Uiso 0.590(8) 1 calc GR . P A 1
C37 C 0.7514(17) 0.5449(6) 0.1598(7) 0.0307(10) Uani 0.590(8) 1 d . . P A 1
C41 C 0.7698(16) 0.5386(6) 0.2196(7) 0.0307(10) Uani 0.590(8) 1 d . . P A 1
C43 C 0.9096(17) 0.5607(7) 0.2538(8) 0.045(4) Uani 0.590(8) 1 d . . P A 1
H43A H 0.9249 0.6048 0.2473 0.067 Uiso 0.590(8) 1 calc GR . P A 1
H43B H 0.9989 0.5379 0.2410 0.067 Uiso 0.590(8) 1 calc GR . P A 1
H43C H 0.8933 0.5532 0.2948 0.067 Uiso 0.590(8) 1 calc GR . P A 1
C45 C 0.643(2) 0.5076(7) 0.2432(6) 0.0307(10) Uani 0.590(8) 1 d . . P A 1
C47 C 0.6150(17) 0.4875(6) 0.3057(5) 0.0307(10) Uani 0.590(8) 1 d . . P A 1
H47A H 0.6813 0.5108 0.3314 0.046 Uiso 0.590(8) 1 calc GR . P A 1
H47B H 0.6361 0.4434 0.3096 0.046 Uiso 0.590(8) 1 calc GR . P A 1
H47C H 0.5095 0.4955 0.3158 0.046 Uiso 0.590(8) 1 calc GR . P A 1
C51 C 0.366(2) 0.4668(9) 0.1756(9) 0.0307(10) Uani 0.410(8) 1 d . . P A 2
H51A H 0.2868 0.4928 0.1923 0.046 Uiso 0.410(8) 1 calc GR . P A 2
H51B H 0.3554 0.4246 0.1900 0.046 Uiso 0.410(8) 1 calc GR . P A 2
H51C H 0.3567 0.4669 0.1337 0.046 Uiso 0.410(8) 1 calc GR . P A 2
C36 C 0.625(3) 0.5079(9) 0.0858(8) 0.0307(10) Uani 0.410(8) 1 d . . P A 2
H36A H 0.5377 0.5271 0.0673 0.046 Uiso 0.410(8) 1 calc GR . P A 2
H36B H 0.6253 0.4636 0.0777 0.046 Uiso 0.410(8) 1 calc GR . P A 2
H36C H 0.7180 0.5265 0.0709 0.046 Uiso 0.410(8) 1 calc GR . P A 2
C40 C 0.913(3) 0.5581(11) 0.1594(15) 0.055(7) Uani 0.410(8) 1 d . . P A 2
H40A H 0.9663 0.5243 0.1405 0.083 Uiso 0.410(8) 1 calc GR . P A 2
H40B H 0.9758 0.5753 0.1899 0.083 Uiso 0.410(8) 1 calc GR . P A 2
H40C H 0.8901 0.5904 0.1312 0.083 Uiso 0.410(8) 1 calc GR . P A 2
C38 C 0.769(2) 0.5345(9) 0.1844(11) 0.0307(10) Uani 0.410(8) 1 d . . P A 2
C42 C 0.733(3) 0.5215(9) 0.2444(9) 0.0307(10) Uani 0.410(8) 1 d . . P A 2
C44 C 0.842(3) 0.5309(11) 0.2936(13) 0.056(7) Uani 0.410(8) 1 d . . P A 2
H44A H 0.9058 0.4944 0.2976 0.085 Uiso 0.410(8) 1 calc GR . P A 2
H44B H 0.7850 0.5375 0.3292 0.085 Uiso 0.410(8) 1 calc GR . P A 2
H44C H 0.9049 0.5670 0.2858 0.085 Uiso 0.410(8) 1 calc GR . P A 2
C46 C 0.588(3) 0.4955(9) 0.2488(9) 0.0307(10) Uani 0.410(8) 1 d . . P A 2
C48 C 0.511(2) 0.4709(8) 0.3018(7) 0.0307(10) Uani 0.410(8) 1 d . . P A 2
H48A H 0.4015 0.4704 0.2956 0.046 Uiso 0.410(8) 1 calc GR . P A 2
H48B H 0.5344 0.4974 0.3347 0.046 Uiso 0.410(8) 1 calc GR . P A 2
H48C H 0.5462 0.4289 0.3096 0.046 Uiso 0.410(8) 1 calc GR . P A 2

loop_
_atom_site_aniso_label
_atom_site_aniso_U_11
_atom_site_aniso_U_22
_atom_site_aniso_U_33
_atom_site_aniso_U_23
_atom_site_aniso_U_13
_atom_site_aniso_U_12
Gd1 0.0216(2) 0.0274(2) 0.0295(2) -0.00421(17) 0.00046(18) 0.00206(17)
Fe1 0.0190(5) 0.0210(5) 0.0226(5) -0.0015(4) 0.0015(4) 0.0006(4)
N3 0.013(3) 0.024(3) 0.026(3) -0.003(2) -0.003(2) 0.000(2)
O1 0.027(3) 0.036(3) 0.027(2) -0.004(2) 0.011(2) -0.007(2)
N4 0.026(3) 0.020(3) 0.027(3) -0.002(2) 0.001(2) 0.000(2)
O2 0.025(3) 0.035(2) 0.027(3) -0.003(2) -0.002(2) -0.001(2)
C4 0.016(3) 0.022(3) 0.030(3) -0.005(3) 0.000(3) -0.003(3)
C16 0.038(4) 0.024(3) 0.020(3) 0.003(3) -0.001(3) 0.002(3)
N1 0.017(3) 0.034(3) 0.022(3) 0.005(2) 0.013(2) 0.002(2)
C20 0.037(5) 0.025(3) 0.033(4) 0.006(3) 0.006(3) -0.007(3)
C15 0.032(4) 0.019(3) 0.031(4) 0.003(2) 0.000(3) 0.001(3)
C25 0.024(4) 0.032(3) 0.031(3) -0.001(3) -0.001(3) 0.006(3)
C10 0.030(4) 0.023(3) 0.039(4) 0.000(3) 0.004(3) 0.001(3)
C26 0.028(4) 0.034(4) 0.030(4) 0.006(3) 0.008(3) -0.001(3)
C9 0.030(4) 0.032(4) 0.026(3) -0.002(3) 0.000(3) 0.008(3)
C14 0.021(4) 0.036(4) 0.035(4) -0.003(3) 0.004(3) -0.009(3)
C17 0.042(5) 0.031(4) 0.020(3) -0.002(3) -0.012(3) 0.011(3)
C7 0.020(4) 0.031(3) 0.023(3) -0.005(3) 0.005(3) 0.000(3)
C6 0.016(3) 0.026(3) 0.028(3) -0.003(3) -0.001(3) 0.003(3)
N2 0.023(3) 0.029(3) 0.022(3) 0.000(2) -0.004(2) -0.001(2)
C2 0.019(3) 0.027(3) 0.031(3) 0.002(3) 0.000(3) -0.002(3)
C23 0.028(4) 0.034(4) 0.034(4) 0.005(3) -0.005(3) 0.004(3)
C11 0.026(4) 0.023(3) 0.024(3) -0.006(3) 0.003(3) 0.001(3)
C1 0.040(4) 0.029(3) 0.028(4) 0.002(3) 0.002(3) 0.003(3)
C18 0.062(6) 0.022(3) 0.031(4) 0.001(3) -0.005(4) 0.004(4)
C5 0.028(4) 0.026(3) 0.034(4) -0.007(3) 0.009(3) 0.000(3)
C8 0.019(3) 0.038(4) 0.028(3) -0.006(3) 0.001(3) 0.008(3)
C32 0.024(4) 0.033(4) 0.045(4) 0.007(3) 0.008(4) -0.001(3)
C27 0.022(4) 0.048(4) 0.058(5) 0.007(4) 0.010(4) 0.007(3)
C19 0.051(5) 0.026(4) 0.037(4) 0.003(3) -0.001(4) -0.010(4)
C28 0.035(4) 0.034(4) 0.032(4) 0.006(3) -0.003(4) -0.008(3)
C24 0.056(6) 0.034(4) 0.051(5) -0.009(4) -0.012(5) 0.008(4)
C21 0.039(5) 0.042(5) 0.057(5) 0.002(4) 0.011(4) -0.014(4)
C3 0.028(4) 0.030(3) 0.028(4) -0.006(3) 0.002(3) -0.004(3)
C12 0.026(4) 0.028(3) 0.041(4) 0.001(3) -0.006(3) -0.005(3)
C30 0.035(4) 0.037(4) 0.028(4) 0.000(3) 0.012(4) -0.006(4)
C13 0.038(4) 0.048(4) 0.035(4) 0.008(3) 0.000(3) 0.015(4)
C29 0.067(7) 0.052(5) 0.051(5) -0.006(4) -0.019(5) -0.021(5)
C31 0.097(9) 0.052(5) 0.036(5) -0.002(4) 0.019(5) 0.003(6)
C22 0.084(8) 0.028(4) 0.057(6) -0.008(4) -0.027(6) 0.014(5)
C33 0.023(5) 0.053(6) 0.106(9) -0.004(6) 0.020(5) -0.003(4)
C49 0.038(4) 0.024(3) 0.029(3) 0.003(3) 0.007(3) 0.002(3)
C34 0.037(4) 0.023(3) 0.033(4) 0.001(3) 0.006(3) 0.002(3)
C50 0.035(3) 0.031(2) 0.025(2) -0.0056(19) -0.004(3) 0.0058(19)
C35 0.035(3) 0.031(2) 0.025(2) -0.0056(19) -0.004(3) 0.0058(19)
C39 0.036(9) 0.036(8) 0.070(12) -0.007(8) 0.017(9) 0.002(7)
C37 0.035(3) 0.031(2) 0.025(2) -0.0056(19) -0.004(3) 0.0058(19)
C41 0.035(3) 0.031(2) 0.025(2) -0.0056(19) -0.004(3) 0.0058(19)
C43 0.026(7) 0.049(8) 0.060(10) -0.020(7) -0.007(7) 0.003(6)
C45 0.035(3) 0.031(2) 0.025(2) -0.0056(19) -0.004(3) 0.0058(19)
C47 0.035(3) 0.031(2) 0.025(2) -0.0056(19) -0.004(3) 0.0058(19)
C51 0.035(3) 0.031(2) 0.025(2) -0.0056(19) -0.004(3) 0.0058(19)
C36 0.035(3) 0.031(2) 0.025(2) -0.0056(19) -0.004(3) 0.0058(19)
C40 0.048(15) 0.034(11) 0.08(2) -0.017(13) 0.010(15) -0.001(10)
C38 0.035(3) 0.031(2) 0.025(2) -0.0056(19) -0.004(3) 0.0058(19)
C42 0.035(3) 0.031(2) 0.025(2) -0.0056(19) -0.004(3) 0.0058(19)
C44 0.043(14) 0.050(13) 0.077(18) -0.030(13) -0.027(14) 0.014(11)
C46 0.035(3) 0.031(2) 0.025(2) -0.0056(19) -0.004(3) 0.0058(19)
C48 0.035(3) 0.031(2) 0.025(2) -0.0056(19) -0.004(3) 0.0058(19)

loop_
_atom_type_symbol
_atom_type_description
_atom_type_scat_dispersion_real
_atom_type_scat_dispersion_imag
_atom_type_scat_source
C C 0.0181 0.0091 'International Tables Vol C Tables 4.2.6.8 and 6.1.1.4'
H H 0.0000 0.0000 'International Tables Vol C Tables 4.2.6.8 and 6.1.1.4'
Fe Fe -1.1336 3.1974 'International Tables Vol C Tables 4.2.6.8 and 6.1.1.4'
Gd Gd -8.8380 11.9157 'International Tables Vol C Tables 4.2.6.8 and 6.1.1.4'
N N 0.0311 0.0180 'International Tables Vol C Tables 4.2.6.8 and 6.1.1.4'
O O 0.0492 0.0322 'International Tables Vol C Tables 4.2.6.8 and 6.1.1.4'

loop_
_geom_angle_atom_site_label_1
_geom_angle_atom_site_label_2
_geom_angle_atom_site_label_3
_geom_angle
_geom_angle_site_symmetry_1
_geom_angle_site_symmetry_3
_geom_angle_publ_flag
O1 Gd1 C25 100.6(2) . . ?
O1 Gd1 C26 80.7(2) . . ?
O1 Gd1 C32 130.0(2) . . ?
O1 Gd1 C28 95.2(2) . . ?
O1 Gd1 C30 125.8(2) . . ?
O1 Gd1 C49 82.1(2) . . ?
O1 Gd1 C34 110.6(2) . . ?
O1 Gd1 C37 133.5(3) . . ?
O1 Gd1 C41 117.0(4) . . ?
O1 Gd1 C45 87.2(4) . . ?
O2 Gd1 O1 82.92(17) . . ?
O2 Gd1 C25 79.1(2) . . ?
O2 Gd1 C26 99.6(2) . . ?
O2 Gd1 C32 92.3(2) . . ?
O2 Gd1 C28 128.7(2) . . ?
O2 Gd1 C30 123.1(2) . . ?
O2 Gd1 C49 118.7(2) . . ?
O2 Gd1 C34 131.7(2) . . ?
O2 Gd1 C37 109.6(4) . . ?
O2 Gd1 C41 83.5(3) . . ?
O2 Gd1 C45 86.6(3) . . ?
C25 Gd1 C32 30.7(2) . . ?
C25 Gd1 C30 50.6(2) . . ?
C26 Gd1 C25 30.7(2) . . ?
C26 Gd1 C32 50.9(2) . . ?
C26 Gd1 C30 50.9(2) . . ?
C26 Gd1 C37 136.2(4) . . ?
C32 Gd1 C30 30.8(2) . . ?
C28 Gd1 C25 50.7(2) . . ?
C28 Gd1 C26 30.9(2) . . ?
C28 Gd1 C32 50.9(2) . . ?
C28 Gd1 C30 30.8(3) . . ?
C28 Gd1 C37 108.2(4) . . ?
C49 Gd1 C25 162.2(2) . . ?
C49 Gd1 C26 135.4(3) . . ?
C49 Gd1 C32 139.6(2) . . ?
C49 Gd1 C28 111.7(2) . . ?
C49 Gd1 C30 113.7(2) . . ?
C49 Gd1 C34 30.7(2) . . ?
C49 Gd1 C37 52.2(4) . . ?
C34 Gd1 C25 137.4(2) . . ?
C34 Gd1 C26 127.7(2) . . ?
C34 Gd1 C32 109.2(2) . . ?
C34 Gd1 C28 97.1(2) . . ?
C34 Gd1 C30 87.2(2) . . ?
C34 Gd1 C37 29.1(4) . . ?
C37 Gd1 C25 125.4(4) . . ?
C37 Gd1 C32 95.0(4) . . ?
C37 Gd1 C30 85.5(4) . . ?
C41 Gd1 C25 135.9(4) . . ?
C41 Gd1 C26 162.2(4) . . ?
C41 Gd1 C32 111.7(4) . . ?
C41 Gd1 C28 138.3(4) . . ?
C41 Gd1 C30 112.8(4) . . ?
C41 Gd1 C49 53.2(4) . . ?
C41 Gd1 C34 48.7(4) . . ?
C41 Gd1 C37 30.2(4) . . ?
C45 Gd1 C25 162.6(4) . . ?
C45 Gd1 C26 165.6(4) . . ?
C45 Gd1 C32 142.3(4) . . ?
C45 Gd1 C28 144.7(4) . . ?
C45 Gd1 C30 135.0(4) . . ?
C45 Gd1 C49 33.7(4) . . ?
C45 Gd1 C34 50.0(4) . . ?
C45 Gd1 C37 50.9(5) . . ?
C45 Gd1 C41 30.8(5) . . ?
N4 Fe1 N3 89.3(2) . . ?
N1 Fe1 N3 118.4(3) . . ?
N1 Fe1 N4 121.6(3) . . ?
N1 Fe1 N2 95.5(3) . . ?
N2 Fe1 N3 118.2(3) . . ?
N2 Fe1 N4 116.1(3) . . ?
C4 N3 Fe1 128.8(5) . . ?
C4 N3 C6 116.9(6) . . ?
C6 N3 Fe1 114.3(4) . . ?
N1 O1 Gd1 119.3(4) . . ?
C15 N4 Fe1 116.1(4) . . ?
C2 N4 Fe1 128.2(5) . . ?
C2 N4 C15 115.7(6) . . ?
N2 O2 Gd1 124.6(4) . . ?
N3 C4 C5 120.0(6) . . ?
N3 C4 C3 122.7(6) . . ?
C3 C4 C5 117.2(6) . . ?
C15 C16 C17 118.8(7) . . ?
C15 C16 C23 120.8(6) . . ?
C17 C16 C23 120.3(7) . . ?
O1 N1 Fe1 152.2(5) . . ?
C15 C20 C19 118.3(8) . . ?
C15 C20 C21 120.8(7) . . ?
C19 C20 C21 120.9(7) . . ?
C16 C15 N4 120.0(6) . . ?
C20 C15 N4 119.2(7) . . ?
C20 C15 C16 120.8(7) . . ?
C26 C25 Gd1 74.3(4) . . ?
C26 C25 C32 108.7(6) . . ?
C26 C25 C24 126.2(7) . . ?
C32 C25 Gd1 74.9(4) . . ?
C32 C25 C24 124.8(8) . . ?
C24 C25 Gd1 121.7(5) . . ?
C9 C10 H10 119.4 . . ?
C9 C10 C11 121.2(7) . . ?
C11 C10 H10 119.4 . . ?
C25 C26 Gd1 75.0(4) . . ?
C25 C26 C27 125.6(7) . . ?
C25 C26 C28 107.6(7) . . ?
C27 C26 Gd1 120.8(5) . . ?
C28 C26 Gd1 74.5(4) . . ?
C28 C26 C27 126.6(8) . . ?
C10 C9 C8 118.7(7) . . ?
C10 C9 C13 120.3(7) . . ?
C8 C9 C13 121.0(7) . . ?
H14A C14 H14B 109.5 . . ?
H14A C14 H14C 109.5 . . ?
H14B C14 H14C 109.5 . . ?
C7 C14 H14A 109.5 . . ?
C7 C14 H14B 109.5 . . ?
C7 C14 H14C 109.5 . . ?
C16 C17 H17 119.4 . . ?
C18 C17 C16 121.3(8) . . ?
C18 C17 H17 119.4 . . ?
C6 C7 C14 120.7(6) . . ?
C8 C7 C14 121.6(7) . . ?
C8 C7 C6 117.7(6) . . ?
C7 C6 N3 117.7(6) . . ?
C11 C6 N3 121.0(6) . . ?
C11 C6 C7 121.3(6) . . ?
O2 N2 Fe1 145.5(5) . . ?
N4 C2 C1 120.0(6) . . ?
N4 C2 C3 122.8(6) . . ?
C3 C2 C1 117.2(6) . . ?
C16 C23 H23A 109.5 . . ?
C16 C23 H23B 109.5 . . ?
C16 C23 H23C 109.5 . . ?
H23A C23 H23B 109.5 . . ?
H23A C23 H23C 109.5 . . ?
H23B C23 H23C 109.5 . . ?
C10 C11 C12 120.6(6) . . ?
C6 C11 C10 118.7(7) . . ?
C6 C11 C12 120.7(6) . . ?
C2 C1 H1A 109.5 . . ?
C2 C1 H1B 109.5 . . ?
C2 C1 H1C 109.5 . . ?
H1A C1 H1B 109.5 . . ?
H1A C1 H1C 109.5 . . ?
H1B C1 H1C 109.5 . . ?
C17 C18 C22 120.6(9) . . ?
C19 C18 C17 118.3(7) . . ?
C19 C18 C22 121.1(8) . . ?
C4 C5 H5A 109.5 . . ?
C4 C5 H5B 109.5 . . ?
C4 C5 H5C 109.5 . . ?
H5A C5 H5B 109.5 . . ?
H5A C5 H5C 109.5 . . ?
H5B C5 H5C 109.5 . . ?
C9 C8 C7 122.4(7) . . ?
C9 C8 H8 118.8 . . ?
C7 C8 H8 118.8 . . ?
C25 C32 Gd1 74.4(4) . . ?
C25 C32 C30 107.8(7) . . ?
C25 C32 C33 126.2(8) . . ?
C30 C32 Gd1 75.2(4) . . ?
C30 C32 C33 125.7(8) . . ?
C33 C32 Gd1 121.3(6) . . ?
C26 C27 H27A 109.5 . . ?
C26 C27 H27B 109.5 . . ?
C26 C27 H27C 109.5 . . ?
H27A C27 H27B 109.5 . . ?
H27A C27 H27C 109.5 . . ?
H27B C27 H27C 109.5 . . ?
C20 C19 H19 118.7 . . ?
C18 C19 C20 122.5(7) . . ?
C18 C19 H19 118.7 . . ?
C26 C28 Gd1 74.7(4) . . ?
C26 C28 C30 108.5(7) . . ?
C26 C28 C29 124.8(8) . . ?
C30 C28 Gd1 75.8(5) . . ?
C30 C28 C29 126.4(8) . . ?
C29 C28 Gd1 121.3(6) . . ?
C25 C24 H24A 109.5 . . ?
C25 C24 H24B 109.5 . . ?
C25 C24 H24C 109.5 . . ?
H24A C24 H24B 109.5 . . ?
H24A C24 H24C 109.5 . . ?
H24B C24 H24C 109.5 . . ?
C20 C21 H21A 109.5 . . ?
C20 C21 H21B 109.5 . . ?
C20 C21 H21C 109.5 . . ?
H21A C21 H21B 109.5 . . ?
H21A C21 H21C 109.5 . . ?
H21B C21 H21C 109.5 . . ?
C4 C3 H3 116.4 . . ?
C2 C3 C4 127.1(7) . . ?
C2 C3 H3 116.4 . . ?
C11 C12 H12A 109.5 . . ?
C11 C12 H12B 109.5 . . ?
C11 C12 H12C 109.5 . . ?
H12A C12 H12B 109.5 . . ?
H12A C12 H12C 109.5 . . ?
H12B C12 H12C 109.5 . . ?
C32 C30 Gd1 74.1(4) . . ?
C32 C30 C31 125.8(8) . . ?
C28 C30 Gd1 73.4(4) . . ?
C28 C30 C32 107.5(7) . . ?
C28 C30 C31 125.1(9) . . ?
C31 C30 Gd1 129.5(6) . . ?
C9 C13 H13A 109.5 . . ?
C9 C13 H13B 109.5 . . ?
C9 C13 H13C 109.5 . . ?
H13A C13 H13B 109.5 . . ?
H13A C13 H13C 109.5 . . ?
H13B C13 H13C 109.5 . . ?
C28 C29 H29A 109.5 . . ?
C28 C29 H29B 109.5 . . ?
C28 C29 H29C 109.5 . . ?
H29A C29 H29B 109.5 . . ?
H29A C29 H29C 109.5 . . ?
H29B C29 H29C 109.5 . . ?
C30 C31 H31A 109.5 . . ?
C30 C31 H31B 109.5 . . ?
C30 C31 H31C 109.5 . . ?
H31A C31 H31B 109.5 . . ?
H31A C31 H31C 109.5 . . ?
H31B C31 H31C 109.5 . . ?
C18 C22 H22A 109.5 . . ?
C18 C22 H22B 109.5 . . ?
C18 C22 H22C 109.5 . . ?
H22A C22 H22B 109.5 . . ?
H22A C22 H22C 109.5 . . ?
H22B C22 H22C 109.5 . . ?
C32 C33 H33A 109.5 . . ?
C32 C33 H33B 109.5 . . ?
C32 C33 H33C 109.5 . . ?
H33A C33 H33B 109.5 . . ?
H33A C33 H33C 109.5 . . ?
H33B C33 H33C 109.5 . . ?
C34 C49 Gd1 75.0(4) . . ?
C34 C49 C50 135.5(9) . . ?
C34 C49 C45 98.9(9) . . ?
C34 C49 C51 114.2(10) . . ?
C50 C49 Gd1 118.1(7) . . ?
C50 C49 C45 125.5(9) . . ?
C45 C49 Gd1 71.8(6) . . ?
C51 C49 Gd1 114.5(8) . . ?
C46 C49 Gd1 80.4(9) . . ?
C46 C49 C34 120.2(12) . . ?
C46 C49 C51 125.6(13) . . ?
C49 C34 Gd1 74.3(4) . . ?
C49 C34 C35 115.3(9) . . ?
C49 C34 C36 137.0(12) . . ?
C49 C34 C38 96.2(10) . . ?
C35 C34 Gd1 120.3(6) . . ?
C37 C34 Gd1 75.9(6) . . ?
C37 C34 C49 116.8(9) . . ?
C37 C34 C35 127.8(10) . . ?
C36 C34 Gd1 131.9(9) . . ?
C36 C34 C38 121.2(14) . . ?
C38 C34 Gd1 75.0(7) . . ?
C49 C50 H50A 109.5 . . ?
C49 C50 H50B 109.5 . . ?
C49 C50 H50C 109.5 . . ?
H50A C50 H50B 109.5 . . ?
H50A C50 H50C 109.5 . . ?
H50B C50 H50C 109.5 . . ?
C34 C35 H35A 109.5 . . ?
C34 C35 H35B 109.5 . . ?
C34 C35 H35C 109.5 . . ?
H35A C35 H35B 109.5 . . ?
H35A C35 H35C 109.5 . . ?
H35B C35 H35C 109.5 . . ?
H39A C39 H39B 109.5 . . ?
H39A C39 H39C 109.5 . . ?
H39B C39 H39C 109.5 . . ?
C37 C39 H39A 109.5 . . ?
C37 C39 H39B 109.5 . . ?
C37 C39 H39C 109.5 . . ?
C34 C37 Gd1 75.0(7) . . ?
C34 C37 C39 128.2(13) . . ?
C34 C37 C41 106.2(13) . . ?
C39 C37 Gd1 124.8(9) . . ?
C41 C37 Gd1 73.2(8) . . ?
C41 C37 C39 124.8(14) . . ?
C37 C41 Gd1 76.6(8) . . ?
C37 C41 C43 124.8(15) . . ?
C37 C41 C45 109.8(13) . . ?
C43 C41 Gd1 117.3(9) . . ?
C45 C41 Gd1 74.1(8) . . ?
C45 C41 C43 125.3(15) . . ?
C41 C43 H43A 109.5 . . ?
C41 C43 H43B 109.5 . . ?
C41 C43 H43C 109.5 . . ?
H43A C43 H43B 109.5 . . ?
H43A C43 H43C 109.5 . . ?
H43B C43 H43C 109.5 . . ?
C49 C45 Gd1 74.5(6) . . ?
C41 C45 Gd1 75.1(8) . . ?
C41 C45 C49 108.2(12) . . ?
C41 C45 C47 129.1(15) . . ?
C47 C45 Gd1 117.9(9) . . ?
C47 C45 C49 122.7(13) . . ?
C45 C47 H47A 109.5 . . ?
C45 C47 H47B 109.5 . . ?
C45 C47 H47C 109.5 . . ?
H47A C47 H47B 109.5 . . ?
H47A C47 H47C 109.5 . . ?
H47B C47 H47C 109.5 . . ?
C49 C51 H51A 109.5 . . ?
C49 C51 H51B 109.5 . . ?
C49 C51 H51C 109.5 . . ?
H51A C51 H51B 109.5 . . ?
H51A C51 H51C 109.5 . . ?
H51B C51 H51C 109.5 . . ?
C34 C36 H36A 109.5 . . ?
C34 C36 H36B 109.5 . . ?
C34 C36 H36C 109.5 . . ?
H36A C36 H36B 109.5 . . ?
H36A C36 H36C 109.5 . . ?
H36B C36 H36C 109.5 . . ?
H40A C40 H40B 109.5 . . ?
H40A C40 H40C 109.5 . . ?
H40B C40 H40C 109.5 . . ?
C38 C40 H40A 109.5 . . ?
C38 C40 H40B 109.5 . . ?
C38 C40 H40C 109.5 . . ?
C34 C38 Gd1 70.1(7) . . ?
C40 C38 Gd1 119.4(14) . . ?
C40 C38 C34 124(2) . . ?
C42 C38 Gd1 75.9(11) . . ?
C42 C38 C34 106.7(16) . . ?
C42 C38 C40 129(2) . . ?
C38 C42 Gd1 73.8(11) . . ?
C38 C42 C44 124(2) . . ?
C44 C42 Gd1 120.4(13) . . ?
C46 C42 Gd1 75.9(12) . . ?
C46 C42 C38 110.3(19) . . ?
C46 C42 C44 126(2) . . ?
C42 C44 H44A 109.5 . . ?
C42 C44 H44B 109.5 . . ?
C42 C44 H44C 109.5 . . ?
H44A C44 H44B 109.5 . . ?
H44A C44 H44C 109.5 . . ?
H44B C44 H44C 109.5 . . ?
C49 C46 Gd1 70.7(9) . . ?
C49 C46 C42 106.3(18) . . ?
C49 C46 C48 125.5(18) . . ?
C42 C46 Gd1 75.3(12) . . ?
C42 C46 C48 128(2) . . ?
C48 C46 Gd1 121.3(12) . . ?
C46 C48 H48A 109.5 . . ?
C46 C48 H48B 109.5 . . ?
C46 C48 H48C 109.5 . . ?
H48A C48 H48B 109.5 . . ?
H48A C48 H48C 109.5 . . ?
H48B C48 H48C 109.5 . . ?

loop_
_geom_bond_atom_site_label_1
_geom_bond_atom_site_label_2
_geom_bond_distance
_geom_bond_site_symmetry_2
_geom_bond_publ_flag
Gd1 O1 2.398(5) . ?
Gd1 O2 2.372(5) . ?
Gd1 C25 2.664(7) . ?
Gd1 C26 2.656(7) . ?
Gd1 C32 2.671(7) . ?
Gd1 C28 2.654(8) . ?
Gd1 C30 2.685(7) . ?
Gd1 C49 2.645(7) . ?
Gd1 C34 2.654(7) . ?
Gd1 C37 2.664(13) . ?
Gd1 C41 2.621(13) . ?
Gd1 C45 2.609(14) . ?
Fe1 N3 2.001(6) . ?
Fe1 N4 1.992(6) . ?
Fe1 N1 1.648(6) . ?
Fe1 N2 1.661(6) . ?
N3 C4 1.331(9) . ?
N3 C6 1.444(9) . ?
O1 N1 1.239(7) . ?
N4 C15 1.436(8) . ?
N4 C2 1.351(9) . ?
O2 N2 1.248(7) . ?
C4 C5 1.499(9) . ?
C4 C3 1.400(10) . ?
C16 C15 1.397(11) . ?
C16 C17 1.402(10) . ?
C16 C23 1.500(11) . ?
C20 C15 1.396(11) . ?
C20 C19 1.398(11) . ?
C20 C21 1.522(13) . ?
C25 C26 1.409(11) . ?
C25 C32 1.411(11) . ?
C25 C24 1.498(11) . ?
C10 H10 0.9300 . ?
C10 C9 1.383(11) . ?
C10 C11 1.408(10) . ?
C26 C27 1.498(11) . ?
C26 C28 1.413(11) . ?
C9 C8 1.384(10) . ?
C9 C13 1.515(10) . ?
C14 H14A 0.9600 . ?
C14 H14B 0.9600 . ?
C14 H14C 0.9600 . ?
C14 C7 1.494(10) . ?
C17 H17 0.9300 . ?
C17 C18 1.392(12) . ?
C7 C6 1.404(10) . ?
C7 C8 1.398(10) . ?
C6 C11 1.392(10) . ?
C2 C1 1.500(10) . ?
C2 C3 1.397(10) . ?
C23 H23A 0.9600 . ?
C23 H23B 0.9600 . ?
C23 H23C 0.9600 . ?
C11 C12 1.500(10) . ?
C1 H1A 0.9600 . ?
C1 H1B 0.9600 . ?
C1 H1C 0.9600 . ?
C18 C19 1.375(13) . ?
C18 C22 1.517(10) . ?
C5 H5A 0.9600 . ?
C5 H5B 0.9600 . ?
C5 H5C 0.9600 . ?
C8 H8 0.9300 . ?
C32 C30 1.421(11) . ?
C32 C33 1.487(12) . ?
C27 H27A 0.9600 . ?
C27 H27B 0.9600 . ?
C27 H27C 0.9600 . ?
C19 H19 0.9300 . ?
C28 C30 1.416(12) . ?
C28 C29 1.503(12) . ?
C24 H24A 0.9600 . ?
C24 H24B 0.9600 . ?
C24 H24C 0.9600 . ?
C21 H21A 0.9600 . ?
C21 H21B 0.9600 . ?
C21 H21C 0.9600 . ?
C3 H3 0.9300 . ?
C12 H12A 0.9600 . ?
C12 H12B 0.9600 . ?
C12 H12C 0.9600 . ?
C30 C31 1.507(11) . ?
C13 H13A 0.9600 . ?
C13 H13B 0.9600 . ?
C13 H13C 0.9600 . ?
C29 H29A 0.9600 . ?
C29 H29B 0.9600 . ?
C29 H29C 0.9600 . ?
C31 H31A 0.9600 . ?
C31 H31B 0.9600 . ?
C31 H31C 0.9600 . ?
C22 H22A 0.9600 . ?
C22 H22B 0.9600 . ?
C22 H22C 0.9600 . ?
C33 H33A 0.9600 . ?
C33 H33B 0.9600 . ?
C33 H33C 0.9600 . ?
C49 C34 1.403(10) . ?
C49 C50 1.425(18) . ?
C49 C45 1.522(18) . ?
C49 C51 1.60(2) . ?
C49 C46 1.35(2) . ?
C34 C35 1.615(16) . ?
C34 C37 1.338(17) . ?
C34 C36 1.41(2) . ?
C34 C38 1.62(2) . ?
C50 H50A 0.9600 . ?
C50 H50B 0.9600 . ?
C50 H50C 0.9600 . ?
C35 H35A 0.9600 . ?
C35 H35B 0.9600 . ?
C35 H35C 0.9600 . ?
C39 H39A 0.9600 . ?
C39 H39B 0.9600 . ?
C39 H39C 0.9600 . ?
C39 C37 1.54(2) . ?
C37 C41 1.380(19) . ?
C41 C43 1.52(2) . ?
C41 C45 1.39(2) . ?
C43 H43A 0.9600 . ?
C43 H43B 0.9600 . ?
C43 H43C 0.9600 . ?
C45 C47 1.509(19) . ?
C47 H47A 0.9600 . ?
C47 H47B 0.9600 . ?
C47 H47C 0.9600 . ?
C51 H51A 0.9600 . ?
C51 H51B 0.9600 . ?
C51 H51C 0.9600 . ?
C36 H36A 0.9600 . ?
C36 H36B 0.9600 . ?
C36 H36C 0.9600 . ?
C40 H40A 0.9600 . ?
C40 H40B 0.9600 . ?
C40 H40C 0.9600 . ?
C40 C38 1.46(3) . ?
C38 C42 1.43(3) . ?
C42 C44 1.48(3) . ?
C42 C46 1.37(3) . ?
C44 H44A 0.9600 . ?
C44 H44B 0.9600 . ?
C44 H44C 0.9600 . ?
C46 C48 1.48(3) . ?
C48 H48A 0.9600 . ?
C48 H48B 0.9600 . ?
C48 H48C 0.9600 . ?
